data_1550775
loop_
_publ_author_name
'Lin, Shengjia'
'Wang, Lucia'
'Aminoleslami, Negin'
'Lao, Yanting'
'Yagel, Chelsea'
'Sharma, Abhishek'

_publ_section_title
;
 A Modular and Concise Approach to MIDA Acylboronates via Chemoselective
 Oxidation of Unsymmetrical Geminal Diborylalkanes: Unlocking Access to a
 Novel Class of Acylborons
;
_journal_name_full 'Chemical Science'
_journal_paper_doi 10.1039/C9SC00378A
_journal_year 2019
_chemical_formula_moiety 'C7 H10 B N O6'
_chemical_formula_sum 'C7 H10 B N O6'
_chemical_formula_weight 214.97
_space_group_crystal_system monoclinic
_space_group_IT_number 14
_space_group_name_Hall '-P 2yn'
_space_group_name_H-M_alt 'P 1 21/n 1'
_symmetry_space_group_name_Hall '-P 2yn'
_symmetry_space_group_name_H-M 'P 1 21/n 1'
_atom_sites_solution_hydrogens geom
_atom_sites_solution_primary direct
_audit_creation_date 2019-02-28
_audit_creation_method
;
Olex2 1.2
(compiled 2018.05.29 svn.r3510 for OlexSys, GUI svn.r5506)
;
_audit_update_record
;
2019-03-01 deposited with the CCDC.    2019-03-20 downloaded from the CCDC.
;
_cell_angle_alpha 90
_cell_angle_beta 109.438(4)
_cell_angle_gamma 90
_cell_formula_units_Z 8
_cell_length_a 9.3307(3)
_cell_length_b 21.4147(8)
_cell_length_c 9.6557(4)
_cell_measurement_reflns_used 4951
_cell_measurement_temperature 100.00(10)
_cell_measurement_theta_max 72.6460
_cell_measurement_theta_min 4.1400
_cell_volume 1819.38(13)
_computing_cell_refinement 'CrysAlisPro 1.171.38.46 (Rigaku OD, 2015)'
_computing_data_collection 'CrysAlisPro 1.171.38.46 (Rigaku OD, 2015)'
_computing_data_reduction 'CrysAlisPro 1.171.38.46 (Rigaku OD, 2015)'
_computing_molecular_graphics 'Olex2 (Dolomanov et al., 2009)'
_computing_publication_material 'Olex2 (Dolomanov et al., 2009)'
_computing_structure_refinement 'SHELXL-2018/3 (Sheldrick, 2018)'
_computing_structure_solution 'SHELXT 2014/5 (Sheldrick, 2014)'
_diffrn_ambient_environment N~2~
_diffrn_ambient_temperature 100.00(10)
_diffrn_detector 'CCD plate'
_diffrn_detector_area_resol_mean 8.0549
_diffrn_detector_type EosS2
_diffrn_measured_fraction_theta_full 1.000
_diffrn_measured_fraction_theta_max 0.997
_diffrn_measurement_details
;
List of Runs (angles in degrees, time in seconds):

  # Type    Start    End  Width  t~exp~   \w     \q     \k     \f   Frames
#--------------------------------------------------------------------------
  1  \w    -71.00  -6.00   1.00    5.00    --  -64.00  57.00-120.00   65
  2  \w     61.00 125.00   1.00    1.00    --   67.35  57.00  60.00   64
  3  \w   -104.00 -58.00   1.00    1.00    --  -37.78 -57.00-120.00   46
  4  \w    -29.00  30.00   1.00    1.00    --  -37.78  57.00-150.00   59
  5  \w   -102.00 -74.00   1.00    1.00    --  -37.78-178.00-180.00   28
  6  \w    -68.00 -42.00   1.00    1.00    --  -37.78-178.00-180.00   26
  7  \w     29.00  75.00   1.00    1.00    --   37.78 -99.00-120.00   46
  8  \w     76.00 103.00   1.00    1.00    --   37.78  77.00 120.00   27
  9  \w     11.00  55.00   1.00    1.00    --   37.78  77.00 120.00   44
 10  \w     45.00  72.00   1.00    5.00    --  111.00-111.00  60.00   27
 11  \w    121.00 177.00   1.00    5.00    --  111.00  15.00-120.00   56
 12  \w     85.00 114.00   1.00    5.00    --  111.00  77.00-150.00   29
 13  \w    119.00 177.00   1.00    5.00    --  111.00  45.00  90.00   58
 14  \w     44.00  98.00   1.00    5.00    --  111.00 -94.00-180.00   54
 15  \w     41.00 113.00   1.00    5.00    --  111.00-111.00 150.00   72
 16  \w     89.00 115.00   1.00    5.00    --  111.00 -61.00 150.00   26
 17  \w     64.00  90.00   1.00    5.00    --  111.00-111.00 -90.00   26
 18  \w     71.00 109.00   1.00    5.00    --  111.00 -94.00-150.00   38
 19  \w     73.00 122.00   1.00    5.00    --  111.00-138.00 -22.00   49
 20  \w    139.00 177.00   1.00    5.00    --  111.00  77.00 -30.00   38
 21  \w     41.00  68.00   1.00    5.00    --  111.00-111.00  90.00   27
 22  \w     59.00  87.00   1.00    5.00    --  111.00 -61.00 150.00   28
 23  \w     97.00 122.00   1.00    5.00    --  111.00  77.00 -30.00   25
 24  \w     79.00 128.00   1.00    5.00    --  111.00 -30.00 150.00   49
 25  \w    132.00 174.00   1.00    5.00    --  111.00  77.00-150.00   42
 26  \w     53.00  94.00   1.00    5.00    --  111.00 -94.00 150.00   41
 27  \w     98.00 137.00   1.00    5.00    --  111.00 178.00   0.00   39
 28  \w     94.00 159.00   1.00    5.00    --  111.00  61.00 150.00   65
;
_diffrn_measurement_device 'four-circle diffractometer'
_diffrn_measurement_device_type 'SuperNova, Dual, Cu at zero, EosS2'
_diffrn_measurement_method '\w scans'
_diffrn_orient_matrix_type 'CrysAlisPro convention (1999,Acta A55,543-557)'
_diffrn_orient_matrix_UB_11 -0.0191355000
_diffrn_orient_matrix_UB_12 -0.0711935000
_diffrn_orient_matrix_UB_13 -0.0207230000
_diffrn_orient_matrix_UB_21 0.1506372000
_diffrn_orient_matrix_UB_22 -0.0100749000
_diffrn_orient_matrix_UB_23 0.1267822000
_diffrn_orient_matrix_UB_31 -0.0872708000
_diffrn_orient_matrix_UB_32 -0.0017819000
_diffrn_orient_matrix_UB_33 0.1101435000
_diffrn_radiation_monochromator mirror
_diffrn_radiation_probe x-ray
_diffrn_radiation_type CuK\a
_diffrn_radiation_wavelength 1.54184
_diffrn_reflns_av_R_equivalents 0.0513
_diffrn_reflns_av_unetI/netI 0.0515
_diffrn_reflns_Laue_measured_fraction_full 1.000
_diffrn_reflns_Laue_measured_fraction_max 0.997
_diffrn_reflns_limit_h_max 9
_diffrn_reflns_limit_h_min -11
_diffrn_reflns_limit_k_max 26
_diffrn_reflns_limit_k_min -26
_diffrn_reflns_limit_l_max 11
_diffrn_reflns_limit_l_min -9
_diffrn_reflns_number 10819
_diffrn_reflns_point_group_measured_fraction_full 1.000
_diffrn_reflns_point_group_measured_fraction_max 0.997
_diffrn_reflns_theta_full 67.684
_diffrn_reflns_theta_max 72.808
_diffrn_reflns_theta_min 4.129
_diffrn_source 'micro-focus sealed X-ray tube'
_diffrn_source_type 'SuperNova (Cu) X-ray Source'
_exptl_absorpt_coefficient_mu 1.176
_exptl_absorpt_correction_T_max 1.000
_exptl_absorpt_correction_T_min 0.700
_exptl_absorpt_correction_type gaussian
_exptl_absorpt_process_details
;
CrysAlisPro 1.171.38.46 (Rigaku Oxford Diffraction, 2015)
Numerical absorption correction based on gaussian integration over
            a multifaceted crystal model
Empirical absorption correction using spherical harmonics,
 implemented in SCALE3 ABSPACK scaling algorithm.
;
_exptl_crystal_colour colourless
_exptl_crystal_colour_primary colourless
_exptl_crystal_density_diffrn 1.570
_exptl_crystal_description plate
_exptl_crystal_F_000 896
_exptl_crystal_size_max 0.397
_exptl_crystal_size_mid 0.064
_exptl_crystal_size_min 0.027
_refine_diff_density_max 0.305
_refine_diff_density_min -0.335
_refine_diff_density_rms 0.062
_refine_ls_extinction_method none
_refine_ls_goodness_of_fit_ref 1.035
_refine_ls_hydrogen_treatment constr
_refine_ls_matrix_type full
_refine_ls_number_parameters 275
_refine_ls_number_reflns 3609
_refine_ls_number_restraints 0
_refine_ls_restrained_S_all 1.035
_refine_ls_R_factor_all 0.0502
_refine_ls_R_factor_gt 0.0437
_refine_ls_shift/su_max 0.000
_refine_ls_shift/su_mean 0.000
_refine_ls_structure_factor_coef Fsqd
_refine_ls_weighting_details 'w=1/[\s^2^(Fo^2^)+(0.0591P)^2^+0.5913P] where P=(Fo^2^+2Fc^2^)/3'
_refine_ls_weighting_scheme calc
_refine_ls_wR_factor_gt 0.1108
_refine_ls_wR_factor_ref 0.1168
_reflns_Friedel_coverage 0.000
_reflns_number_gt 3155
_reflns_number_total 3609
_reflns_threshold_expression 'I > 2\s(I)'
_cod_data_source_file c9sc00378a2.cif
_cod_data_source_block shengjia2
_cod_original_cell_volume 1819.38(12)
_cod_database_code 1550775
_shelx_shelxl_version_number 2018/3
_chemical_oxdiff_formula 'C7 H10 B N O6'
_shelx_space_group_comment
;
The symmetry employed for this shelxl refinement is uniquely defined
by the following loop, which should always be used as a source of
symmetry information in preference to the above space-group names.
They are only intended as comments.
;
_reflns_odcompleteness_completeness 99.97
_reflns_odcompleteness_iscentric 1
_reflns_odcompleteness_theta 66.97
_olex2_refinement_description
;
1. Fixed Uiso
 At 1.2 times of:
  All C(H,H) groups
 At 1.5 times of:
  All C(H,H,H) groups
2.a Secondary CH2 refined with riding coordinates:
 C5(H5A,H5B), C9(H9A,H9B), C25(H25A,H25B), C29(H29A,H29B)
2.b Idealised Me refined as rotating group:
 C11(H11A,H11B,H11C), C15(H15A,H15B,H15C), C31(H31A,H31B,H31C), C35(H35A,H35B,
 H35C)
;
_olex2_submission_special_instructions 'No special instructions were received'
_oxdiff_exptl_absorpt_empirical_details
;
Empirical correction (ABSPACK) includes:
- Absorption correction using spherical harmonics
- Frame scaling
- Detector area scaling
;
_oxdiff_exptl_absorpt_empirical_full_max 1.949
_oxdiff_exptl_absorpt_empirical_full_min 0.755

loop_
_space_group_symop_operation_xyz
'x, y, z'
'-x+1/2, y+1/2, -z+1/2'
'-x, -y, -z'
'x-1/2, -y-1/2, z-1/2'

loop_
_atom_site_label
_atom_site_type_symbol
_atom_site_fract_x
_atom_site_fract_y
_atom_site_fract_z
_atom_site_U_iso_or_equiv
_atom_site_adp_type
_atom_site_occupancy
_atom_site_site_symmetry_order
_atom_site_calc_flag
_atom_site_refinement_flags_posn
B1 B 0.6422(2) 0.32968(9) 0.0842(2) 0.0144(4) Uani 1 1 d .
O2 O 0.70000(13) 0.29632(6) 0.22383(13) 0.0167(3) Uani 1 1 d .
C3 C 0.59899(19) 0.29057(8) 0.29318(19) 0.0162(3) Uani 1 1 d .
O4 O 0.61989(15) 0.26170(6) 0.40500(15) 0.0222(3) Uani 1 1 d .
C5 C 0.45183(18) 0.32401(8) 0.21014(19) 0.0161(3) Uani 1 1 d .
H5A H 0.369477 0.293543 0.165925 0.019 Uiso 1 1 calc R
H5B H 0.420376 0.351853 0.276694 0.019 Uiso 1 1 calc R
O6 O 0.73567(12) 0.38341(6) 0.07736(13) 0.0158(3) Uani 1 1 d .
C7 C 0.67930(17) 0.43709(8) 0.10490(17) 0.0138(3) Uani 1 1 d .
O8 O 0.73739(13) 0.48717(6) 0.10277(13) 0.0170(3) Uani 1 1 d .
C9 C 0.53411(17) 0.42675(7) 0.14044(18) 0.0133(3) Uani 1 1 d .
H9A H 0.553221 0.432066 0.246940 0.016 Uiso 1 1 calc R
H9B H 0.454645 0.456780 0.085998 0.016 Uiso 1 1 calc R
N10 N 0.48550(14) 0.36094(6) 0.09369(15) 0.0127(3) Uani 1 1 d .
C11 C 0.35445(17) 0.36164(8) -0.04670(18) 0.0157(3) Uani 1 1 d .
H11A H 0.267947 0.382845 -0.031215 0.024 Uiso 1 1 calc GR
H11B H 0.325888 0.318647 -0.078991 0.024 Uiso 1 1 calc GR
H11C H 0.383508 0.383869 -0.122017 0.024 Uiso 1 1 calc GR
O12 O 0.62581(13) 0.29263(5) -0.04469(14) 0.0165(3) Uani 1 1 d .
C13 C 0.55794(18) 0.23635(8) -0.06747(19) 0.0159(3) Uani 1 1 d .
O14 O 0.49987(14) 0.21381(6) 0.01575(14) 0.0186(3) Uani 1 1 d .
C15 C 0.56049(19) 0.20727(8) -0.20779(19) 0.0181(3) Uani 1 1 d .
H15A H 0.489414 0.229436 -0.291378 0.027 Uiso 1 1 calc GR
H15B H 0.530379 0.163319 -0.210575 0.027 Uiso 1 1 calc GR
H15C H 0.663344 0.210029 -0.213168 0.027 Uiso 1 1 calc GR
B21 B 0.73112(19) 0.44192(9) 0.5799(2) 0.0139(3) Uani 1 1 d .
O22 O 0.78493(13) 0.43883(6) 0.45441(13) 0.0170(3) Uani 1 1 d .
C23 C 0.93470(18) 0.43156(7) 0.49200(19) 0.0135(3) Uani 1 1 d .
O24 O 1.00368(13) 0.43505(5) 0.40737(14) 0.0170(3) Uani 1 1 d .
C25 C 1.00591(17) 0.42012(8) 0.65498(18) 0.0133(3) Uani 1 1 d .
H25A H 1.062931 0.380265 0.673038 0.016 Uiso 1 1 calc R
H25B H 1.076996 0.454340 0.701401 0.016 Uiso 1 1 calc R
O26 O 0.71143(12) 0.50552(5) 0.62227(13) 0.0157(3) Uani 1 1 d .
C27 C 0.79575(18) 0.51971(8) 0.75930(19) 0.0152(3) Uani 1 1 d .
O28 O 0.79134(15) 0.56923(6) 0.81662(16) 0.0235(3) Uani 1 1 d .
C29 C 0.89451(18) 0.46523(8) 0.83441(18) 0.0153(3) Uani 1 1 d .
H29A H 1.001889 0.478455 0.877797 0.018 Uiso 1 1 calc R
H29B H 0.860148 0.448199 0.913379 0.018 Uiso 1 1 calc R
N30 N 0.87795(14) 0.41744(6) 0.71743(15) 0.0115(3) Uani 1 1 d .
C31 C 0.86187(19) 0.35277(8) 0.76859(19) 0.0178(3) Uani 1 1 d .
H31A H 0.955853 0.340784 0.846350 0.027 Uiso 1 1 calc GR
H31B H 0.842283 0.323638 0.686081 0.027 Uiso 1 1 calc GR
H31C H 0.776945 0.351492 0.806874 0.027 Uiso 1 1 calc GR
O32 O 0.59710(13) 0.40352(6) 0.54513(13) 0.0162(3) Uani 1 1 d .
C33 C 0.51138(18) 0.40084(8) 0.63241(19) 0.0160(3) Uani 1 1 d .
O34 O 0.54485(13) 0.42698(6) 0.75017(14) 0.0195(3) Uani 1 1 d .
C35 C 0.37336(18) 0.36062(9) 0.56719(19) 0.0197(4) Uani 1 1 d .
H35A H 0.296932 0.383854 0.489745 0.030 Uiso 1 1 calc GR
H35B H 0.331200 0.348923 0.643918 0.030 Uiso 1 1 calc GR
H35C H 0.401925 0.322838 0.525350 0.030 Uiso 1 1 calc GR

loop_
_atom_site_aniso_label
_atom_site_aniso_U_11
_atom_site_aniso_U_22
_atom_site_aniso_U_33
_atom_site_aniso_U_23
_atom_site_aniso_U_13
_atom_site_aniso_U_12
B1 0.0119(7) 0.0144(9) 0.0175(9) 0.0012(7) 0.0057(6) 0.0006(6)
O2 0.0139(5) 0.0162(6) 0.0193(6) 0.0032(5) 0.0047(4) 0.0018(4)
C3 0.0189(8) 0.0110(7) 0.0188(8) 0.0001(6) 0.0063(6) -0.0011(6)
O4 0.0262(6) 0.0189(6) 0.0215(7) 0.0071(5) 0.0080(5) 0.0028(5)
C5 0.0166(7) 0.0139(8) 0.0206(8) 0.0044(6) 0.0098(6) 0.0008(6)
O6 0.0132(5) 0.0143(6) 0.0207(6) 0.0005(5) 0.0065(4) -0.0011(4)
C7 0.0114(7) 0.0149(8) 0.0127(7) 0.0017(6) 0.0006(6) -0.0005(6)
O8 0.0157(5) 0.0145(6) 0.0187(6) 0.0009(5) 0.0027(5) -0.0039(4)
C9 0.0126(7) 0.0122(8) 0.0142(7) -0.0013(6) 0.0033(6) -0.0014(6)
N10 0.0119(6) 0.0120(7) 0.0142(7) 0.0012(5) 0.0044(5) -0.0005(5)
C11 0.0124(7) 0.0163(8) 0.0169(8) -0.0017(6) 0.0027(6) -0.0008(6)
O12 0.0182(6) 0.0131(6) 0.0211(6) -0.0006(5) 0.0102(5) -0.0014(4)
C13 0.0147(7) 0.0127(8) 0.0211(9) 0.0015(6) 0.0072(6) 0.0039(6)
O14 0.0218(6) 0.0143(6) 0.0223(6) 0.0019(5) 0.0109(5) -0.0010(4)
C15 0.0192(8) 0.0157(8) 0.0202(8) -0.0005(6) 0.0078(6) 0.0016(6)
B21 0.0100(8) 0.0152(9) 0.0151(8) 0.0009(7) 0.0025(6) -0.0004(6)
O22 0.0130(5) 0.0236(6) 0.0131(6) 0.0009(5) 0.0026(4) -0.0012(4)
C23 0.0145(7) 0.0090(7) 0.0168(8) -0.0029(6) 0.0049(6) -0.0018(6)
O24 0.0204(6) 0.0153(6) 0.0186(6) -0.0012(5) 0.0108(5) -0.0021(4)
C25 0.0106(7) 0.0137(7) 0.0162(8) -0.0011(6) 0.0053(6) 0.0000(5)
O26 0.0126(5) 0.0128(6) 0.0214(6) 0.0025(5) 0.0052(4) 0.0018(4)
C27 0.0132(7) 0.0137(8) 0.0226(8) -0.0015(6) 0.0111(6) -0.0018(6)
O28 0.0288(7) 0.0141(6) 0.0349(8) -0.0061(5) 0.0205(6) -0.0011(5)
C29 0.0149(7) 0.0167(8) 0.0140(7) -0.0046(6) 0.0043(6) 0.0013(6)
N30 0.0117(6) 0.0096(6) 0.0133(6) -0.0007(5) 0.0043(5) 0.0004(5)
C31 0.0184(8) 0.0145(8) 0.0219(8) 0.0047(6) 0.0086(6) 0.0008(6)
O32 0.0122(5) 0.0192(6) 0.0165(6) -0.0020(5) 0.0041(4) -0.0024(4)
C33 0.0127(7) 0.0174(8) 0.0172(8) 0.0027(6) 0.0042(6) 0.0010(6)
O34 0.0181(6) 0.0217(6) 0.0194(6) -0.0022(5) 0.0072(5) -0.0037(5)
C35 0.0157(8) 0.0221(9) 0.0207(8) 0.0006(7) 0.0052(6) -0.0043(6)

loop_
_atom_type_symbol
_atom_type_description
_atom_type_scat_dispersion_real
_atom_type_scat_dispersion_imag
_atom_type_scat_source
C C 0.0181 0.0091 'International Tables Vol C Tables 4.2.6.8 and 6.1.1.4'
H H 0.0000 0.0000 'International Tables Vol C Tables 4.2.6.8 and 6.1.1.4'
B B 0.0090 0.0039 'International Tables Vol C Tables 4.2.6.8 and 6.1.1.4'
N N 0.0311 0.0180 'International Tables Vol C Tables 4.2.6.8 and 6.1.1.4'
O O 0.0492 0.0322 'International Tables Vol C Tables 4.2.6.8 and 6.1.1.4'

loop_
_exptl_crystal_face_index_h
_exptl_crystal_face_index_k
_exptl_crystal_face_index_l
_exptl_crystal_face_perp_dist
-1 0 -1 0.0323
1 0 1 0.0321
0 1 0 0.0171
0 -1 0 0.0095
-1 0 0 0.0866
1 0 0 0.0859

loop_
_geom_angle_atom_site_label_1
_geom_angle_atom_site_label_2
_geom_angle_atom_site_label_3
_geom_angle
O2 B1 N10 102.15(12)
O6 B1 O2 112.66(14)
O6 B1 N10 103.80(13)
O12 B1 O2 115.36(14)
O12 B1 O6 106.77(13)
O12 B1 N10 115.65(13)
C3 O2 B1 113.82(13)
O2 C3 C5 110.96(14)
O4 C3 O2 124.67(16)
O4 C3 C5 124.35(15)
C3 C5 H5A 110.6
C3 C5 H5B 110.6
H5A C5 H5B 108.8
N10 C5 C3 105.53(12)
N10 C5 H5A 110.6
N10 C5 H5B 110.6
C7 O6 B1 113.05(12)
O6 C7 C9 111.18(13)
O8 C7 O6 123.85(14)
O8 C7 C9 124.97(15)
C7 C9 H9A 110.6
C7 C9 H9B 110.6
H9A C9 H9B 108.7
N10 C9 C7 105.74(12)
N10 C9 H9A 110.6
N10 C9 H9B 110.6
C5 N10 B1 103.96(12)
C5 N10 C9 112.90(12)
C5 N10 C11 112.05(12)
C9 N10 B1 102.36(11)
C11 N10 B1 115.47(12)
C11 N10 C9 109.72(12)
N10 C11 H11A 109.5
N10 C11 H11B 109.5
N10 C11 H11C 109.5
H11A C11 H11B 109.5
H11A C11 H11C 109.5
H11B C11 H11C 109.5
C13 O12 B1 122.94(13)
O12 C13 C15 111.84(14)
O14 C13 O12 122.66(16)
O14 C13 C15 125.48(16)
C13 C15 H15A 109.5
C13 C15 H15B 109.5
C13 C15 H15C 109.5
H15A C15 H15B 109.5
H15A C15 H15C 109.5
H15B C15 H15C 109.5
O22 B21 N30 103.40(12)
O26 B21 O22 112.80(14)
O26 B21 N30 102.76(13)
O32 B21 O22 107.03(14)
O32 B21 O26 114.83(13)
O32 B21 N30 115.57(13)
C23 O22 B21 113.52(13)
O22 C23 C25 111.16(13)
O24 C23 O22 124.05(16)
O24 C23 C25 124.77(15)
C23 C25 H25A 110.3
C23 C25 H25B 110.3
H25A C25 H25B 108.6
N30 C25 C23 106.90(12)
N30 C25 H25A 110.3
N30 C25 H25B 110.3
C27 O26 B21 113.99(13)
O26 C27 C29 111.39(14)
O28 C27 O26 124.02(16)
O28 C27 C29 124.57(17)
C27 C29 H29A 110.6
C27 C29 H29B 110.6
H29A C29 H29B 108.7
N30 C29 C27 105.82(13)
N30 C29 H29A 110.6
N30 C29 H29B 110.6
C25 N30 B21 102.87(12)
C29 N30 B21 103.95(12)
C29 N30 C25 112.34(12)
C29 N30 C31 112.43(13)
C31 N30 B21 114.46(12)
C31 N30 C25 110.33(12)
N30 C31 H31A 109.5
N30 C31 H31B 109.5
N30 C31 H31C 109.5
H31A C31 H31B 109.5
H31A C31 H31C 109.5
H31B C31 H31C 109.5
C33 O32 B21 122.07(14)
O32 C33 C35 111.60(14)
O34 C33 O32 123.24(15)
O34 C33 C35 125.15(14)
C33 C35 H35A 109.5
C33 C35 H35B 109.5
C33 C35 H35C 109.5
H35A C35 H35B 109.5
H35A C35 H35C 109.5
H35B C35 H35C 109.5

loop_
_geom_bond_atom_site_label_1
_geom_bond_atom_site_label_2
_geom_bond_distance
B1 O2 1.461(2)
B1 O6 1.458(2)
B1 N10 1.638(2)
B1 O12 1.441(2)
O2 C3 1.331(2)
C3 O4 1.202(2)
C3 C5 1.519(2)
C5 H5A 0.9900
C5 H5B 0.9900
C5 N10 1.4911(19)
O6 C7 1.327(2)
C7 O8 1.205(2)
C7 C9 1.520(2)
C9 H9A 0.9900
C9 H9B 0.9900
C9 N10 1.503(2)
N10 C11 1.493(2)
C11 H11A 0.9800
C11 H11B 0.9800
C11 H11C 0.9800
O12 C13 1.345(2)
C13 O14 1.209(2)
C13 C15 1.498(2)
C15 H15A 0.9800
C15 H15B 0.9800
C15 H15C 0.9800
B21 O22 1.459(2)
B21 O26 1.451(2)
B21 N30 1.645(2)
B21 O32 1.440(2)
O22 C23 1.331(2)
C23 O24 1.199(2)
C23 C25 1.511(2)
C25 H25A 0.9900
C25 H25B 0.9900
C25 N30 1.5071(17)
O26 C27 1.330(2)
C27 O28 1.203(2)
C27 C29 1.514(2)
C29 H29A 0.9900
C29 H29B 0.9900
C29 N30 1.494(2)
N30 C31 1.495(2)
C31 H31A 0.9800
C31 H31B 0.9800
C31 H31C 0.9800
O32 C33 1.342(2)
C33 O34 1.211(2)
C33 C35 1.502(2)
C35 H35A 0.9800
C35 H35B 0.9800
C35 H35C 0.9800

loop_
_geom_torsion_atom_site_label_1
_geom_torsion_atom_site_label_2
_geom_torsion_atom_site_label_3
_geom_torsion_atom_site_label_4
_geom_torsion
B1 O2 C3 O4 175.42(17)
B1 O2 C3 C5 -3.1(2)
B1 O6 C7 O8 -178.88(16)
B1 O6 C7 C9 1.66(19)
B1 O12 C13 O14 3.2(3)
B1 O12 C13 C15 -178.30(14)
O2 B1 O6 C7 -99.28(16)
O2 B1 N10 C5 -18.39(16)
O2 B1 N10 C9 99.32(13)
O2 B1 N10 C11 -141.55(13)
O2 B1 O12 C13 47.6(2)
O2 C3 C5 N10 -9.91(18)
C3 C5 N10 B1 16.93(16)
C3 C5 N10 C9 -93.22(15)
C3 C5 N10 C11 142.29(14)
O4 C3 C5 N10 171.53(16)
O6 B1 O2 C3 124.19(14)
O6 B1 N10 C5 -135.69(13)
O6 B1 N10 C9 -17.98(16)
O6 B1 N10 C11 101.16(15)
O6 B1 O12 C13 173.65(14)
O6 C7 C9 N10 -14.20(17)
C7 C9 N10 B1 18.78(15)
C7 C9 N10 C5 129.92(13)
C7 C9 N10 C11 -104.32(14)
O8 C7 C9 N10 166.35(15)
N10 B1 O2 C3 13.45(17)
N10 B1 O6 C7 10.43(18)
N10 B1 O12 C13 -71.5(2)
O12 B1 O2 C3 -112.85(15)
O12 B1 O6 C7 133.08(14)
O12 B1 N10 C5 107.73(15)
O12 B1 N10 C9 -134.57(14)
O12 B1 N10 C11 -15.4(2)
B21 O22 C23 O24 -171.15(15)
B21 O22 C23 C25 7.36(18)
B21 O26 C27 O28 -177.13(14)
B21 O26 C27 C29 1.50(17)
B21 O32 C33 O34 -4.8(3)
B21 O32 C33 C35 176.52(14)
O22 B21 O26 C27 -120.36(14)
O22 B21 N30 C25 14.20(15)
O22 B21 N30 C29 131.49(13)
O22 B21 N30 C31 -105.50(14)
O22 B21 O32 C33 -173.73(14)
O22 C23 C25 N30 3.08(17)
C23 C25 N30 B21 -10.53(15)
C23 C25 N30 C29 -121.70(14)
C23 C25 N30 C31 111.99(14)
O24 C23 C25 N30 -178.41(15)
O26 B21 O22 C23 96.67(16)
O26 B21 N30 C25 -103.35(13)
O26 B21 N30 C29 13.94(14)
O26 B21 N30 C31 136.95(13)
O26 B21 O32 C33 -47.7(2)
O26 C27 C29 N30 8.38(16)
C27 C29 N30 B21 -13.23(15)
C27 C29 N30 C25 97.26(14)
C27 C29 N30 C31 -137.57(13)
O28 C27 C29 N30 -173.00(14)
N30 B21 O22 C23 -13.61(17)
N30 B21 O26 C27 -9.69(15)
N30 B21 O32 C33 71.74(19)
O32 B21 O22 C23 -136.09(13)
O32 B21 O26 C27 116.64(15)
O32 B21 N30 C25 130.80(14)
O32 B21 N30 C29 -111.91(15)
O32 B21 N30 C31 11.10(19)

loop_
_exptl_oxdiff_crystal_face_indexfrac_h
_exptl_oxdiff_crystal_face_indexfrac_k
_exptl_oxdiff_crystal_face_indexfrac_l
_exptl_oxdiff_crystal_face_x
_exptl_oxdiff_crystal_face_y
_exptl_oxdiff_crystal_face_z
-0.9990 -0.0056 -1.0029 0.0403 -0.2776 -0.0233
0.9990 0.0056 1.0029 -0.0403 0.2776 0.0233
-0.0009 1.0000 -0.0005 -0.0712 -0.0103 -0.0018
0.0009 -1.0000 0.0005 0.0712 0.0103 0.0018
-0.9984 -0.0016 -0.0009 0.0192 -0.1505 0.0870
0.9984 0.0016 0.0009 -0.0192 0.1505 -0.0870
